data_4321975
loop_
_publ_author_name
'F. Albert Cotton'
'Carlos A. Murillo'
'Isabel Pascual'

_publ_section_title
;
 Quadruply Bonded Dichromium Complexes with Variously Fluorinated
 Formamidinate Ligands
;
_journal_name_full 'Inorganic Chemistry'
_journal_page_first 2182
_journal_page_last 2187
_journal_paper_doi 10.1021/ic990007l
_journal_volume 38
_journal_year 1999
_chemical_compound_source synthesis
_chemical_formula_sum 'C55.5 H28 Cr2 F16 N8'
_chemical_formula_weight 1214.86
_space_group_IT_number 2
_symmetry_cell_setting triclinic
_symmetry_space_group_name_Hall '-P 1'
_symmetry_space_group_name_H-M 'P -1'
_atom_sites_solution_hydrogens difmap
_atom_sites_solution_primary direct
_atom_sites_solution_secondary difmap
_audit_creation_method SHELXL
_cell_angle_alpha 83.250(10)
_cell_angle_beta 75.61(2)
_cell_angle_gamma 70.426(10)
_cell_formula_units_Z 2
_cell_length_a 10.8274(10)
_cell_length_b 13.739(2)
_cell_length_c 18.152(4)
_cell_measurement_reflns_used 174
_cell_measurement_temperature 213(2)
_cell_measurement_theta_max 18.4
_cell_measurement_theta_min 6.3
_cell_volume 2462.6(7)
_computing_cell_refinement MADNES
_computing_data_collection MADNES
_computing_data_reduction PROCOR
_computing_molecular_graphics XP
_computing_publication_material CIFTAB
_computing_structure_refinement 'SHELXL-93 (Sheldrick, 1993)'
_computing_structure_solution 'SHELXS-86 (Sheldrick, 1990)'
_diffrn_ambient_temperature 213(2)
_diffrn_measurement_device 'Nonius FAST'
_diffrn_measurement_method 'Ellipsoid-mask fitting'
_diffrn_radiation_monochromator graphite
_diffrn_radiation_source 'fine-focus sealed tube'
_diffrn_radiation_type MoK\a
_diffrn_radiation_wavelength 0.71073
_diffrn_reflns_av_R_equivalents 0.0585
_diffrn_reflns_av_sigmaI/netI 0.0432
_diffrn_reflns_limit_h_max 12
_diffrn_reflns_limit_h_min -12
_diffrn_reflns_limit_k_max 16
_diffrn_reflns_limit_k_min -16
_diffrn_reflns_limit_l_max 20
_diffrn_reflns_limit_l_min -21
_diffrn_reflns_number 13021
_diffrn_reflns_theta_max 22.50
_diffrn_reflns_theta_min 2.15
_diffrn_standards_number 'None (area detector)'
_exptl_absorpt_coefficient_mu 0.552
_exptl_absorpt_correction_type 'None (N/A)'
_exptl_crystal_colour 'yellow orange'
_exptl_crystal_density_diffrn 1.638
_exptl_crystal_description 'regular block'
_exptl_crystal_F_000 1218
_exptl_crystal_size_max 0.40
_exptl_crystal_size_mid 0.40
_exptl_crystal_size_min 0.20
_refine_diff_density_max 0.774
_refine_diff_density_min -0.485
_refine_diff_density_rms 0.063
_refine_ls_extinction_method none
_refine_ls_goodness_of_fit_all 1.037
_refine_ls_goodness_of_fit_obs 1.055
_refine_ls_hydrogen_treatment freeall
_refine_ls_matrix_type full
_refine_ls_number_parameters 806
_refine_ls_number_reflns 6152
_refine_ls_number_restraints 0
_refine_ls_restrained_S_all 1.048
_refine_ls_restrained_S_obs 1.055
_refine_ls_R_factor_all 0.0496
_refine_ls_R_factor_obs 0.0441
_refine_ls_shift/esd_max 0.211
_refine_ls_shift/esd_mean 0.003
_refine_ls_structure_factor_coef Fsqd
_refine_ls_weighting_details 'w=1/[\s^2^(Fo^2^)+(0.0469P)^2^+4.1757P] where P=(Fo^2^+2Fc^2^)/3'
_refine_ls_weighting_scheme calc
_refine_ls_wR_factor_all 0.1128
_refine_ls_wR_factor_obs 0.1068
_reflns_number_observed 5545
_reflns_number_total 6172
_reflns_observed_criterion >2sigma(I)
_cod_data_source_file ic990007l_2.cif
_cod_data_source_block compound_2
_cod_depositor_comments
;
The following automatic conversions were performed:

'_refine_ls_weighting_scheme' value 'calc
w=1/[\s^2^(Fo^2^)+(0.0469P)^2^+4.1757P] where P=(Fo^2^+2Fc^2^)/3' was
changed to 'calc'. New tag '_refine_ls_weighting_details' was
created. The value of the new tag was set to
'w=1/[\s^2^(Fo^2^)+(0.0469P)^2^+4.1757P] where P=(Fo^2^+2Fc^2^)/3'.

Automatic conversion script
Id: cif_fix_values 3143 2015-03-26 13:38:13Z robertas 
;
_cod_original_cell_volume 2462.7(7)
_cod_original_formula_sum 'C55.50 H28 Cr2 F16 N8'
_cod_database_code 4321975

loop_
_symmetry_equiv_pos_as_xyz
'x, y, z'
'-x, -y, -z'

loop_
_atom_site_aniso_label
_atom_site_aniso_U_11
_atom_site_aniso_U_22
_atom_site_aniso_U_33
_atom_site_aniso_U_23
_atom_site_aniso_U_13
_atom_site_aniso_U_12
Cr1 0.0217(3) 0.0205(3) 0.0230(3) 0.0012(2) -0.0054(2) -0.0083(2)
Cr2 0.0209(3) 0.0211(3) 0.0222(3) 0.0014(2) -0.0058(2) -0.0086(2)
N32 0.0274(14) 0.026(2) 0.0251(15) 0.0003(12) -0.0024(12) -0.0108(12)
N11 0.0237(14) 0.025(2) 0.0231(14) 0.0007(11) -0.0042(11) -0.0097(12)
N21 0.0276(14) 0.0229(15) 0.0265(14) 0.0013(12) -0.0052(12) -0.0117(12)
N41 0.0268(14) 0.0250(14) 0.0260(15) 0.0053(12) -0.0070(12) -0.0114(12)
N22 0.0258(14) 0.0234(14) 0.0259(14) 0.0002(11) -0.0078(12) -0.0105(12)
N42 0.0254(14) 0.0263(14) 0.0272(15) 0.0017(12) -0.0090(12) -0.0121(12)
N31 0.0258(14) 0.0233(15) 0.030(2) 0.0004(12) -0.0054(12) -0.0078(12)
N12 0.0258(14) 0.0223(14) 0.0242(14) 0.0005(11) -0.0064(12) -0.0111(12)
C03 0.021(2) 0.028(2) 0.030(2) -0.004(2) -0.003(2) -0.007(2)
C01 0.025(2) 0.031(2) 0.020(2) -0.0038(14) -0.0061(15) -0.0098(15)
C02 0.023(2) 0.031(2) 0.023(2) -0.0024(15) -0.0073(15) -0.0099(15)
C416 0.033(2) 0.034(2) 0.034(2) 0.005(2) -0.008(2) -0.018(2)
C04 0.024(2) 0.029(2) 0.023(2) 0.0024(15) -0.0088(15) -0.0114(15)
C116 0.031(2) 0.033(2) 0.023(2) -0.0026(15) -0.0064(15) -0.014(2)
C321 0.030(2) 0.027(2) 0.023(2) -0.0030(14) 0.0004(15) -0.0124(15)
C316 0.038(2) 0.023(2) 0.045(2) 0.000(2) -0.008(2) -0.010(2)
C112 0.030(2) 0.031(2) 0.029(2) 0.0013(15) -0.007(2) -0.012(2)
C121 0.031(2) 0.025(2) 0.020(2) -0.0011(13) -0.0040(14) -0.0113(15)
C126 0.029(2) 0.027(2) 0.029(2) -0.0013(14) -0.007(2) -0.008(2)
C422 0.033(2) 0.027(2) 0.035(2) 0.004(2) -0.010(2) -0.010(2)
C411 0.031(2) 0.025(2) 0.029(2) 0.0048(14) -0.013(2) -0.0135(15)
C311 0.026(2) 0.024(2) 0.041(2) -0.005(2) -0.012(2) -0.0059(15)
C426 0.029(2) 0.032(2) 0.029(2) -0.002(2) -0.008(2) -0.014(2)
C211 0.033(2) 0.028(2) 0.020(2) -0.0006(13) -0.0055(14) -0.017(2)
C122 0.032(2) 0.032(2) 0.039(2) -0.006(2) -0.008(2) -0.011(2)
C423 0.050(2) 0.026(2) 0.033(2) 0.005(2) -0.004(2) -0.016(2)
C221 0.021(2) 0.027(2) 0.030(2) 0.0029(14) -0.0051(14) -0.0084(14)
C125 0.047(2) 0.031(2) 0.035(2) 0.000(2) -0.015(2) -0.021(2)
C322 0.028(2) 0.035(2) 0.030(2) -0.006(2) -0.003(2) -0.011(2)
C314 0.071(3) 0.020(2) 0.077(3) -0.003(2) -0.022(3) -0.002(2)
C113 0.051(2) 0.027(2) 0.035(2) 0.002(2) -0.014(2) -0.018(2)
C315 0.051(3) 0.036(2) 0.051(3) -0.002(2) 0.002(2) -0.008(2)
C114 0.048(2) 0.043(2) 0.029(2) 0.003(2) -0.007(2) -0.032(2)
C424 0.041(2) 0.037(2) 0.043(2) -0.004(2) 0.000(2) -0.025(2)
C226 0.029(2) 0.031(2) 0.028(2) -0.001(2) -0.007(2) -0.0099(15)
C212 0.037(2) 0.034(2) 0.030(2) 0.002(2) -0.009(2) -0.016(2)
C216 0.041(2) 0.032(2) 0.033(2) 0.004(2) -0.014(2) -0.018(2)
C413 0.043(2) 0.050(2) 0.027(2) 0.013(2) -0.007(2) -0.028(2)
C313 0.064(3) 0.032(2) 0.070(3) -0.016(2) 0.003(2) 0.002(2)
C326 0.036(2) 0.044(2) 0.028(2) 0.005(2) -0.006(2) -0.019(2)
C213 0.039(2) 0.057(3) 0.039(2) 0.008(2) -0.015(2) -0.030(2)
C215 0.066(3) 0.028(2) 0.042(2) 0.004(2) -0.019(2) -0.021(2)
C214 0.061(3) 0.044(2) 0.048(2) 0.010(2) -0.023(2) -0.036(2)
C325 0.060(3) 0.048(2) 0.029(2) 0.010(2) -0.009(2) -0.024(2)
C315 0.059(3) 0.027(2) 0.056(3) 0.007(2) -0.021(2) -0.018(2)
C123 0.036(2) 0.034(2) 0.052(2) -0.007(2) -0.016(2) 0.001(2)
C412 0.029(2) 0.036(2) 0.030(2) -0.002(2) -0.006(2) -0.012(2)
C124 0.055(3) 0.023(2) 0.049(2) -0.008(2) -0.016(2) -0.008(2)
C115 0.030(2) 0.047(2) 0.025(2) -0.008(2) 0.001(2) -0.020(2)
C224 0.073(3) 0.028(2) 0.035(2) 0.011(2) -0.012(2) -0.003(2)
C414 0.050(2) 0.041(2) 0.042(2) 0.020(2) -0.023(2) -0.025(2)
C421 0.027(2) 0.024(2) 0.028(2) -0.0029(14) -0.0046(14) -0.0115(14)
C225 0.044(2) 0.045(2) 0.021(2) 0.005(2) -0.013(2) -0.005(2)
C415 0.037(2) 0.028(2) 0.050(2) 0.007(2) -0.021(2) -0.011(2)
C324 0.054(3) 0.051(2) 0.031(2) -0.001(2) 0.004(2) -0.035(2)
C223 0.072(3) 0.023(2) 0.050(3) 0.001(2) -0.013(2) -0.011(2)
C111 0.031(2) 0.030(2) 0.016(2) 0.0000(13) -0.0058(14) -0.0148(15)
C222 0.051(2) 0.029(2) 0.033(2) 0.000(2) -0.012(2) -0.015(2)
C425 0.029(2) 0.039(2) 0.037(2) -0.010(2) -0.005(2) -0.015(2)
C323 0.034(2) 0.049(2) 0.038(2) -0.016(2) 0.001(2) -0.023(2)
F115 0.0329(12) 0.0615(14) 0.0595(14) -0.0088(12) 0.0023(10) -0.0250(11)
F125 0.0607(14) 0.0356(12) 0.0667(15) 0.0008(11) -0.0266(12) -0.0264(11)
F425 0.0313(11) 0.0585(14) 0.0641(15) 0.0003(11) -0.0138(10) -0.0251(10)
F225 0.082(2) 0.061(2) 0.0383(13) 0.0087(11) -0.0324(13) -0.0132(13)
F113 0.069(2) 0.0287(12) 0.075(2) 0.0073(11) -0.0120(13) -0.0246(11)
F423 0.069(2) 0.0416(13) 0.068(2) 0.0286(12) -0.0200(13) -0.0266(12)
F215 0.083(2) 0.0284(13) 0.092(2) 0.0032(12) -0.029(2) -0.0225(12)
F213 0.0443(14) 0.073(2) 0.085(2) 0.0135(14) -0.0209(13) -0.0388(13)
F415 0.0438(13) 0.0378(12) 0.073(2) 0.0157(11) -0.0282(12) -0.0077(10)
F315 0.118(2) 0.0368(14) 0.067(2) 0.0184(12) -0.010(2) -0.0315(15)
F325 0.087(2) 0.082(2) 0.057(2) 0.0418(14) -0.0281(15) -0.044(2)
F413 0.0567(15) 0.086(2) 0.0405(13) 0.0223(12) -0.0033(11) -0.0375(14)
F313 0.128(3) 0.043(2) 0.111(3) -0.021(2) 0.030(2) 0.014(2)
F123 0.0430(14) 0.0433(14) 0.123(2) -0.0234(14) -0.0291(15) 0.0096(11)
F223 0.168(3) 0.0255(13) 0.071(2) 0.0019(12) -0.038(2) -0.030(2)
F323 0.0361(13) 0.083(2) 0.064(2) -0.0140(13) -0.0002(11) -0.0346(12)

loop_
_atom_site_label
_atom_site_type_symbol
_atom_site_fract_x
_atom_site_fract_y
_atom_site_fract_z
_atom_site_U_iso_or_equiv
_atom_site_thermal_displace_type
_atom_site_occupancy
_atom_site_calc_flag
_atom_site_refinement_flags
_atom_site_disorder_group
Cr1 Cr 0.83532(5) 0.91807(4) 0.28120(3) 0.0214(2) Uani 1 d . .
Cr2 Cr 0.84910(5) 1.04880(4) 0.23913(3) 0.0209(2) Uani 1 d . .
N32 N 1.0106(3) 0.9826(2) 0.15171(15) 0.0264(6) Uani 1 d . .
N11 N 0.6586(3) 0.9723(2) 0.35934(14) 0.0238(6) Uani 1 d . .
N21 N 0.7195(3) 0.9072(2) 0.20960(15) 0.0250(6) Uani 1 d . .
N41 N 0.9453(3) 0.9169(2) 0.36077(15) 0.0254(6) Uani 1 d . .
N22 N 0.7178(3) 1.0717(2) 0.17088(15) 0.0241(6) Uani 1 d . .
N42 N 0.9882(3) 1.0576(2) 0.29436(15) 0.0250(6) Uani 1 d . .
N31 N 1.0068(3) 0.8293(2) 0.21323(15) 0.0268(6) Uani 1 d . .
N12 N 0.6922(3) 1.1284(2) 0.32629(14) 0.0231(6) Uani 1 d . .
C03 C 1.0663(3) 0.8819(3) 0.1594(2) 0.0272(8) Uani 1 d . .
C01 C 0.6203(3) 1.0733(2) 0.3680(2) 0.0245(7) Uani 1 d . .
C02 C 0.6762(3) 0.9919(2) 0.1693(2) 0.0251(7) Uani 1 d . .
C416 C 1.1005(4) 0.7726(3) 0.4180(2) 0.0325(8) Uani 1 d . .
C04 C 1.0090(3) 0.9851(2) 0.3490(2) 0.0244(7) Uani 1 d . .
C116 C 0.4339(3) 0.9585(3) 0.4199(2) 0.0275(8) Uani 1 d . .
C321 C 1.0868(3) 1.0368(2) 0.0989(2) 0.0270(8) Uani 1 d . .
C316 C 1.0156(4) 0.6732(3) 0.2891(2) 0.0358(9) Uani 1 d . .
C112 C 0.6285(4) 0.8078(3) 0.4027(2) 0.0296(8) Uani 1 d . .
C121 C 0.6458(3) 1.2359(2) 0.3404(2) 0.0250(7) Uani 1 d . .
C126 C 0.7362(4) 1.2848(3) 0.3462(2) 0.0284(8) Uani 1 d . .
C422 C 1.0342(4) 1.2055(3) 0.2229(2) 0.0313(8) Uani 1 d . .
C411 C 0.9715(3) 0.8405(2) 0.4200(2) 0.0267(7) Uani 1 d . .
C311 C 1.0628(3) 0.7209(2) 0.2213(2) 0.0295(8) Uani 1 d . .
C426 C 1.2021(3) 1.0910(3) 0.2853(2) 0.0287(8) Uani 1 d . .
C211 C 0.6576(3) 0.8296(2) 0.2130(2) 0.0256(7) Uani 1 d . .
C122 C 0.5110(4) 1.2940(3) 0.3467(2) 0.0338(8) Uani 1 d . .
C423 C 1.1207(4) 1.2608(3) 0.1927(2) 0.0367(9) Uani 1 d . .
C221 C 0.6758(3) 1.1602(2) 0.1232(2) 0.0262(7) Uani 1 d . .
C125 C 0.6901(4) 1.3885(3) 0.3573(2) 0.0343(8) Uani 1 d . .
C322 C 1.2195(3) 1.0236(3) 0.1002(2) 0.0310(8) Uani 1 d . .
C314 C 1.1610(5) 0.5067(3) 0.2468(3) 0.0582(13) Uani 1 d . .
C113 C 0.5481(4) 0.7491(3) 0.4355(2) 0.0355(9) Uani 1 d . .
C315 C 1.1580(4) 0.6583(3) 0.1660(3) 0.0502(11) Uani 1 d . .
C114 C 0.4120(4) 0.7896(3) 0.4618(2) 0.0358(9) Uani 1 d . .
C424 C 1.2475(4) 1.2348(3) 0.2064(2) 0.0383(9) Uani 1 d . .
C226 C 0.6478(3) 1.1539(3) 0.0534(2) 0.0290(8) Uani 1 d . .
C212 C 0.5187(4) 0.8560(3) 0.2239(2) 0.0325(8) Uani 1 d . .
C216 C 0.7353(4) 0.7266(3) 0.2077(2) 0.0330(8) Uani 1 d . .
C413 C 0.8907(4) 0.7513(3) 0.5315(2) 0.0378(9) Uani 1 d . .
C313 C 1.2036(5) 0.5541(3) 0.1801(3) 0.0616(13) Uani 1 d . .
C326 C 1.0270(4) 1.1079(3) 0.0468(2) 0.0356(9) Uani 1 d . .
C213 C 0.4628(4) 0.7790(3) 0.2287(2) 0.0411(9) Uani 1 d . .
C215 C 0.6720(4) 0.6532(3) 0.2132(2) 0.0425(10) Uani 1 d . .
C214 C 0.5352(4) 0.6768(3) 0.2233(2) 0.0451(10) Uani 1 d . .
C325 C 1.1007(4) 1.1632(3) -0.0010(2) 0.0445(10) Uani 1 d . .
C315 C 1.0647(4) 0.5683(3) 0.3003(2) 0.0455(10) Uani 1 d . .
C123 C 0.4710(4) 1.3971(3) 0.3608(2) 0.0422(9) Uani 1 d . .
C412 C 0.8653(4) 0.8297(3) 0.4778(2) 0.0311(8) Uani 1 d . .
C124 C 0.5582(4) 1.4475(3) 0.3661(2) 0.0423(10) Uani 1 d . .
C115 C 0.3592(3) 0.8949(3) 0.4524(2) 0.0331(8) Uani 1 d . .
C224 C 0.5923(5) 1.3389(3) 0.0326(2) 0.0496(11) Uani 1 d . .
C414 C 1.0157(4) 0.6825(3) 0.5315(2) 0.0414(9) Uani 1 d . .
C421 C 1.0746(3) 1.1175(2) 0.2697(2) 0.0252(7) Uani 1 d . .
C225 C 0.6054(4) 1.2437(3) 0.0116(2) 0.0383(9) Uani 1 d . .
C415 C 1.1179(4) 0.6959(3) 0.4741(2) 0.0366(9) Uani 1 d . .
C324 C 1.2301(4) 1.1536(3) -0.0003(2) 0.0432(10) Uani 1 d . .
C223 C 0.6235(5) 1.3419(3) 0.1008(2) 0.0497(11) Uani 1 d . .
C111 C 0.5724(3) 0.9144(2) 0.3952(2) 0.0241(7) Uani 1 d . .
C222 C 0.6649(4) 1.2559(3) 0.1466(2) 0.0366(9) Uani 1 d . .
C425 C 1.2826(3) 1.1504(3) 0.2534(2) 0.0337(8) Uani 1 d . .
C323 C 1.2855(4) 1.0829(3) 0.0517(2) 0.0384(9) Uani 1 d . .
F115 F 0.2238(2) 0.9391(2) 0.47601(13) 0.0505(6) Uani 1 d . .
F125 F 0.7798(2) 1.4358(2) 0.36153(13) 0.0494(6) Uani 1 d . .
F425 F 1.4074(2) 1.1215(2) 0.26857(13) 0.0482(6) Uani 1 d . .
F225 F 0.5782(3) 1.2354(2) -0.05630(13) 0.0604(7) Uani 1 d . .
F113 F 0.6056(2) 0.6458(2) 0.44243(14) 0.0571(6) Uani 1 d . .
F423 F 1.0799(2) 1.3433(2) 0.14678(14) 0.0587(7) Uani 1 d . .
F215 F 0.7490(3) 0.5534(2) 0.2074(2) 0.0652(7) Uani 1 d . .
F213 F 0.3259(2) 0.8072(2) 0.2402(2) 0.0628(7) Uani 1 d . .
F415 F 1.2437(2) 0.6288(2) 0.47101(14) 0.0517(6) Uani 1 d . .
F315 F 1.0185(3) 0.5258(2) 0.3676(2) 0.0757(8) Uani 1 d . .
F325 F 1.0413(3) 1.2311(2) -0.05196(15) 0.0724(8) Uani 1 d . .
F413 F 0.7851(2) 0.7426(2) 0.58783(13) 0.0609(7) Uani 1 d . .
F313 F 1.2962(4) 0.4947(2) 0.1247(2) 0.1134(14) Uani 1 d . .
F123 F 0.3397(2) 1.4521(2) 0.3675(2) 0.0720(8) Uani 1 d . .
F223 F 0.6111(4) 1.4347(2) 0.1251(2) 0.0866(10) Uani 1 d . .
F323 F 1.4130(2) 1.0720(2) 0.05630(14) 0.0580(6) Uani 1 d . .
H212 H 0.4631(37) 0.9229(31) 0.2290(21) 0.038(2) Uiso 1 d . .
H124 H 0.5293(37) 1.5103(31) 0.3754(21) 0.038(2) Uiso 1 d . .
H226 H 0.6585(35) 1.0893(30) 0.0346(21) 0.038(2) Uiso 1 d . .
H412 H 0.7749(40) 0.8731(28) 0.4821(21) 0.038(2) Uiso 1 d . .
H04 H 1.0677(37) 0.9847(27) 0.3793(21) 0.038(2) Uiso 1 d . .
H03 H 1.1483(39) 0.8494(28) 0.1268(21) 0.038(2) Uiso 1 d . .
H116 H 0.3954(38) 1.0240(31) 0.4156(21) 0.038(2) Uiso 1 d . .
H222 H 0.6775(35) 1.2649(27) 0.1957(23) 0.038(2) Uiso 1 d . .
H02 H 0.6161(38) 0.9968(27) 0.1396(22) 0.038(2) Uiso 1 d . .
H324 H 1.2701(37) 1.1932(29) -0.0324(22) 0.038(2) Uiso 1 d . .
H01 H 0.5477(38) 1.1022(28) 0.4086(22) 0.038(2) Uiso 1 d . .
H316 H 0.9469(39) 0.7125(29) 0.3231(22) 0.038(2) Uiso 1 d . .
H426 H 1.2359(36) 1.0315(29) 0.3170(21) 0.038(2) Uiso 1 d . .
H112 H 0.7153(40) 0.7758(29) 0.3892(21) 0.038(2) Uiso 1 d . .
H416 H 1.1711(38) 0.7799(27) 0.3783(22) 0.038(2) Uiso 1 d . .
H216 H 0.8259(40) 0.7117(28) 0.1999(21) 0.038(2) Uiso 1 d . .
H322 H 1.2590(37) 0.9761(29) 0.1351(22) 0.038(2) Uiso 1 d . .
H424 H 1.3026(38) 1.2684(29) 0.1870(21) 0.038(2) Uiso 1 d . .
H422 H 0.9468(39) 1.2276(28) 0.2117(21) 0.038(2) Uiso 1 d . .
H114 H 0.3588(38) 0.7534(29) 0.4800(21) 0.038(2) Uiso 1 d . .
H126 H 0.8229(40) 1.2477(29) 0.3436(21) 0.038(2) Uiso 1 d . .
H326 H 0.9467(40) 1.1194(29) 0.0460(22) 0.038(2) Uiso 1 d . .
H122 H 0.4540(38) 1.2646(29) 0.3403(21) 0.038(2) Uiso 1 d . .
H214 H 0.4936(37) 0.6308(30) 0.2311(21) 0.038(2) Uiso 1 d . .
H314 H 1.1884(38) 0.4427(32) 0.2541(21) 0.038(2) Uiso 1 d . .
H414 H 1.0292(36) 0.6282(29) 0.5690(22) 0.038(2) Uiso 1 d . .
H224 H 0.5655(36) 1.3986(30) 0.0026(21) 0.038(2) Uiso 1 d . .
H315 H 1.1861(38) 0.6837(29) 0.1228(23) 0.038(2) Uiso 1 d . .
C98 C 1.2375(7) 0.4154(5) -0.0164(4) 0.093(2) Uiso 1 d . .
C99 C 1.1169(14) 0.5201(10) -0.0141(8) 0.166(4) Uiso 1 d . .
C97 C 1.0738(13) 0.4804(9) -0.0307(6) 0.109(4) Uiso 0.729(14) d P .
C96 C 1.0107(18) 0.5466(10) 0.0219(8) 0.137(5) Uiso 0.729(14) d P .

loop_
_atom_type_symbol
_atom_type_description
_atom_type_scat_dispersion_real
_atom_type_scat_dispersion_imag
_atom_type_scat_source
C C 0.0033 0.0016 'International Tables Vol C Tables 4.2.6.8 and 6.1.1.4'
H H 0.0000 0.0000 'International Tables Vol C Tables 4.2.6.8 and 6.1.1.4'
N N 0.0061 0.0033 'International Tables Vol C Tables 4.2.6.8 and 6.1.1.4'
F F 0.0171 0.0103 'International Tables Vol C Tables 4.2.6.8 and 6.1.1.4'
Cr Cr 0.3209 0.6236 'International Tables Vol C Tables 4.2.6.8 and 6.1.1.4'

loop_
_geom_angle_atom_site_label_1
_geom_angle_atom_site_label_2
_geom_angle_atom_site_label_3
_geom_angle
_geom_angle_site_symmetry_1
_geom_angle_site_symmetry_3
_geom_angle_publ_flag
Cr2 Cr1 N31 96.87(8) . . ?
Cr2 Cr1 N11 97.34(7) . . ?
N31 Cr1 N11 165.77(10) . . ?
Cr2 Cr1 N21 94.32(7) . . ?
N31 Cr1 N21 91.76(11) . . ?
N11 Cr1 N21 86.39(10) . . ?
Cr2 Cr1 N41 91.51(7) . . ?
N31 Cr1 N41 89.34(11) . . ?
N11 Cr1 N41 91.06(10) . . ?
N21 Cr1 N41 173.89(10) . . ?
Cr1 Cr2 N22 95.84(7) . . ?
Cr1 Cr2 N42 97.96(8) . . ?
N22 Cr2 N42 166.12(10) . . ?
Cr1 Cr2 N32 92.93(8) . . ?
N22 Cr2 N32 91.26(11) . . ?
N42 Cr2 N32 86.53(11) . . ?
Cr1 Cr2 N12 92.17(7) . . ?
N22 Cr2 N12 90.50(10) . . ?
N42 Cr2 N12 90.49(10) . . ?
N32 Cr2 N12 174.41(10) . . ?
C03 N32 C321 116.9(3) . . ?
C03 N32 Cr2 115.2(2) . . ?
C321 N32 Cr2 125.2(2) . . ?
C01 N11 C111 120.4(3) . . ?
C01 N11 Cr1 113.5(2) . . ?
C111 N11 Cr1 125.6(2) . . ?
C02 N21 C211 117.2(3) . . ?
C02 N21 Cr1 114.3(2) . . ?
C211 N21 Cr1 126.7(2) . . ?
C04 N41 C411 117.5(3) . . ?
C04 N41 Cr1 116.4(2) . . ?
C411 N41 Cr1 125.6(2) . . ?
C02 N22 C221 119.1(3) . . ?
C02 N22 Cr2 114.4(2) . . ?
C221 N22 Cr2 126.4(2) . . ?
C04 N42 C421 120.7(3) . . ?
C04 N42 Cr2 112.6(2) . . ?
C421 N42 Cr2 125.5(2) . . ?
C03 N31 C311 120.6(3) . . ?
C03 N31 Cr1 114.1(2) . . ?
C311 N31 Cr1 125.3(2) . . ?
C01 N12 C121 116.2(3) . . ?
C01 N12 Cr2 115.2(2) . . ?
C121 N12 Cr2 128.2(2) . . ?
N31 C03 N32 119.5(3) . . ?
N31 C03 H03 121.3(22) . . ?
N32 C03 H03 119.2(22) . . ?
N12 C01 N11 119.8(3) . . ?
N12 C01 H01 121.5(22) . . ?
N11 C01 H01 118.3(22) . . ?
N21 C02 N22 120.3(3) . . ?
N21 C02 H02 120.5(22) . . ?
N22 C02 H02 119.2(22) . . ?
C415 C416 C411 118.1(3) . . ?
C415 C416 H416 122.9(22) . . ?
C411 C416 H416 119.0(22) . . ?
N41 C04 N42 119.7(3) . . ?
N41 C04 H04 121.2(22) . . ?
N42 C04 H04 119.2(22) . . ?
C115 C116 C111 118.4(3) . . ?
C115 C116 H116 120.2(26) . . ?
C111 C116 H116 121.3(26) . . ?
C326 C321 C322 119.0(3) . . ?
C326 C321 N32 119.7(3) . . ?
C322 C321 N32 121.2(3) . . ?
C315 C316 C311 120.6(4) . . ?
C315 C316 H316 121.5(24) . . ?
C311 C316 H316 117.7(23) . . ?
C113 C112 C111 119.8(3) . . ?
C113 C112 H112 117.4(24) . . ?
C111 C112 H112 122.8(24) . . ?
C126 C121 C122 119.1(3) . . ?
C126 C121 N12 119.9(3) . . ?
C122 C121 N12 121.0(3) . . ?
C125 C126 C121 118.8(3) . . ?
C125 C126 H126 121.4(24) . . ?
C121 C126 H126 119.8(23) . . ?
C423 C422 C421 119.7(3) . . ?
C423 C422 H422 119.4(22) . . ?
C421 C422 H422 120.9(22) . . ?
C412 C411 C416 119.8(3) . . ?
C412 C411 N41 119.3(3) . . ?
C416 C411 N41 120.8(3) . . ?
C315 C311 C316 117.4(3) . . ?
C315 C311 N31 125.0(3) . . ?
C316 C311 N31 117.6(3) . . ?
C425 C426 C421 118.9(3) . . ?
C425 C426 H426 118.9(22) . . ?
C421 C426 H426 122.1(22) . . ?
C216 C211 C212 119.3(3) . . ?
C216 C211 N21 120.0(3) . . ?
C212 C211 N21 120.7(3) . . ?
C123 C122 C121 118.9(3) . . ?
C123 C122 H122 121.4(25) . . ?
C121 C122 H122 119.7(25) . . ?
F423 C423 C422 118.1(3) . . ?
F423 C423 C424 118.8(3) . . ?
C422 C423 C424 123.1(3) . . ?
C222 C221 C226 119.1(3) . . ?
C222 C221 N22 118.5(3) . . ?
C226 C221 N22 122.3(3) . . ?
F125 C125 C126 118.3(3) . . ?
F125 C125 C124 117.8(3) . . ?
C126 C125 C124 123.8(3) . . ?
C323 C322 C321 118.9(4) . . ?
C323 C322 H322 122.4(23) . . ?
C321 C322 H322 118.7(23) . . ?
C313 C314 C315 116.6(4) . . ?
C313 C314 H314 122.5(27) . . ?
C315 C314 H314 120.8(27) . . ?
F113 C113 C112 118.4(3) . . ?
F113 C113 C114 118.2(3) . . ?
C112 C113 C114 123.4(3) . . ?
C313 C315 C311 119.7(4) . . ?
C313 C315 H315 119.7(26) . . ?
C311 C315 H315 120.6(26) . . ?
C113 C114 C115 115.5(3) . . ?
C113 C114 H114 124.6(25) . . ?
C115 C114 H114 119.7(25) . . ?
C425 C424 C423 115.8(3) . . ?
C425 C424 H424 120.6(25) . . ?
C423 C424 H424 123.6(25) . . ?
C225 C226 C221 118.4(3) . . ?
C225 C226 H226 120.3(22) . . ?
C221 C226 H226 121.3(22) . . ?
C213 C212 C211 118.9(4) . . ?
C213 C212 H212 118.7(23) . . ?
C211 C212 H212 122.3(23) . . ?
C215 C216 C211 118.6(4) . . ?
C215 C216 H216 124.0(23) . . ?
C211 C216 H216 117.4(23) . . ?
F413 C413 C414 118.8(3) . . ?
F413 C413 C412 117.6(3) . . ?
C414 C413 C412 123.6(3) . . ?
F313 C313 C314 118.1(4) . . ?
F313 C313 C315 118.3(4) . . ?
C314 C313 C315 123.6(4) . . ?
C325 C326 C321 118.6(4) . . ?
C325 C326 H326 120.1(27) . . ?
C321 C326 H326 121.2(27) . . ?
C214 C213 F213 118.5(3) . . ?
C214 C213 C212 123.9(4) . . ?
F213 C213 C212 117.6(4) . . ?
F215 C215 C214 118.6(3) . . ?
F215 C215 C216 117.9(4) . . ?
C214 C215 C216 123.5(4) . . ?
C213 C214 C215 115.8(3) . . ?
C213 C214 H214 119.8(25) . . ?
C215 C214 H214 124.1(25) . . ?
F325 C325 C324 118.4(3) . . ?
F325 C325 C326 117.8(4) . . ?
C324 C325 C326 123.8(4) . . ?
F315 C315 C314 119.4(4) . . ?
F315 C315 C316 118.5(4) . . ?
C314 C315 C316 122.2(4) . . ?
F123 C123 C122 118.1(3) . . ?
F123 C123 C124 118.6(3) . . ?
C122 C123 C124 123.3(4) . . ?
C413 C412 C411 118.6(3) . . ?
C413 C412 H412 117.5(22) . . ?
C411 C412 H412 123.9(22) . . ?
C125 C124 C123 116.1(3) . . ?
C125 C124 H124 123.8(26) . . ?
C123 C124 H124 120.1(26) . . ?
F115 C115 C116 117.8(3) . . ?
F115 C115 C114 118.0(3) . . ?
C116 C115 C114 124.3(3) . . ?
C225 C224 C223 115.6(3) . . ?
C225 C224 H224 122.9(23) . . ?
C223 C224 H224 121.4(23) . . ?
C415 C414 C413 116.1(3) . . ?
C415 C414 H414 122.6(22) . . ?
C413 C414 H414 121.2(22) . . ?
C426 C421 C422 118.0(3) . . ?
C426 C421 N42 123.7(3) . . ?
C422 C421 N42 118.2(3) . . ?
C224 C225 F225 118.4(3) . . ?
C224 C225 C226 124.4(3) . . ?
F225 C225 C226 117.2(3) . . ?
F415 C415 C414 118.4(3) . . ?
F415 C415 C416 117.8(3) . . ?
C414 C415 C416 123.7(3) . . ?
C323 C324 C325 115.9(3) . . ?
C323 C324 H324 125.9(24) . . ?
C325 C324 H324 118.2(24) . . ?
F223 C223 C224 118.4(3) . . ?
F223 C223 C222 117.9(4) . . ?
C224 C223 C222 123.7(4) . . ?
C112 C111 C116 118.7(3) . . ?
C112 C111 N11 118.0(3) . . ?
C116 C111 N11 123.2(3) . . ?
C223 C222 C221 118.7(4) . . ?
C223 C222 H222 118.7(21) . . ?
C221 C222 H222 122.3(21) . . ?
C424 C425 F425 117.9(3) . . ?
C424 C425 C426 124.5(3) . . ?
F425 C425 C426 117.6(3) . . ?
F323 C323 C322 117.9(4) . . ?
F323 C323 C324 118.4(3) . . ?
C322 C323 C324 123.7(3) . . ?
C97 C99 C96 76.5(13) . . ?
C97 C99 C98 84.8(13) . . ?
C96 C99 C98 133.3(13) . . ?
C98 C99 C97 119.6(8) . 2_765 ?
C99 C97 C96 148.8(19) . 2_765 ?
C96 C97 C98 130.0(13) 2_765 . ?
C96 C97 C98 108.6(13) . . ?
C97 C97 C98 131.4(11) 2_765 . ?
C99 C97 C99 125.6(12) . 2_765 ?
C98 C97 C99 138.8(7) . 2_765 ?
C97 C96 C99 133.6(18) 2_765 . ?
C99 C96 C99 119.6(12) . 2_765 ?

loop_
_geom_bond_atom_site_label_1
_geom_bond_atom_site_label_2
_geom_bond_distance
_geom_bond_site_symmetry_2
_geom_bond_publ_flag
Cr1 Cr2 1.9057(7) . y
Cr1 N31 2.038(3) . y
Cr1 N11 2.043(3) . y
Cr1 N21 2.065(3) . y
Cr1 N41 2.084(3) . y
Cr2 N22 2.035(3) . y
Cr2 N42 2.046(3) . y
Cr2 N32 2.073(3) . y
Cr2 N12 2.100(3) . y
N32 C03 1.317(4) . ?
N32 C321 1.416(4) . ?
N11 C01 1.326(4) . ?
N11 C111 1.415(4) . ?
N21 C02 1.309(4) . ?
N21 C211 1.425(4) . ?
N41 C04 1.308(4) . ?
N41 C411 1.423(4) . ?
N22 C02 1.322(4) . ?
N22 C221 1.418(4) . ?
N42 C04 1.325(4) . ?
N42 C421 1.405(4) . ?
N31 C03 1.314(4) . ?
N31 C311 1.413(4) . ?
N12 C01 1.311(4) . ?
N12 C121 1.425(4) . ?
C03 H03 0.93(4) . ?
C01 H01 0.94(4) . ?
C02 H02 0.93(4) . ?
C416 C415 1.376(5) . ?
C416 C411 1.389(5) . ?
C416 H416 0.93(4) . ?
C04 H04 0.94(4) . ?
C116 C115 1.370(5) . ?
C116 C111 1.392(5) . ?
C116 H116 0.86(4) . ?
C321 C326 1.389(5) . ?
C321 C322 1.392(5) . ?
C316 C315 1.368(5) . ?
C316 C311 1.389(5) . ?
C316 H316 0.90(4) . ?
C112 C113 1.364(5) . ?
C112 C111 1.389(5) . ?
C112 H112 0.88(4) . ?
C121 C126 1.388(5) . ?
C121 C122 1.392(5) . ?
C126 C125 1.364(5) . ?
C126 H126 0.90(4) . ?
C422 C423 1.371(5) . ?
C422 C421 1.401(5) . ?
C422 H422 0.96(4) . ?
C411 C412 1.387(5) . ?
C311 C315 1.380(5) . ?
C426 C425 1.369(5) . ?
C426 C421 1.398(5) . ?
C426 H426 0.96(4) . ?
C211 C216 1.383(5) . ?
C211 C212 1.391(5) . ?
C122 C123 1.370(5) . ?
C122 H122 0.88(4) . ?
C423 F423 1.341(4) . ?
C423 C424 1.376(5) . ?
C221 C222 1.387(5) . ?
C221 C226 1.391(5) . ?
C125 F125 1.358(4) . ?
C125 C124 1.365(5) . ?
C322 C323 1.363(5) . ?
C322 H322 0.93(4) . ?
C314 C313 1.356(7) . ?
C314 C315 1.359(6) . ?
C314 H314 0.83(4) . ?
C113 F113 1.351(4) . ?
C113 C114 1.369(5) . ?
C315 C313 1.364(6) . ?
C315 H315 0.85(4) . ?
C114 C115 1.373(5) . ?
C114 H114 0.86(4) . ?
C424 C425 1.360(5) . ?
C424 H424 0.86(4) . ?
C226 C225 1.373(5) . ?
C226 H226 0.95(4) . ?
C212 C213 1.368(5) . ?
C212 H212 0.92(4) . ?
C216 C215 1.380(5) . ?
C216 H216 0.91(4) . ?
C413 F413 1.359(4) . ?
C413 C414 1.367(5) . ?
C413 C412 1.369(5) . ?
C313 F313 1.352(5) . ?
C326 C325 1.369(5) . ?
C326 H326 0.83(4) . ?
C213 C214 1.362(6) . ?
C213 F213 1.368(4) . ?
C215 F215 1.345(4) . ?
C215 C214 1.374(6) . ?
C214 H214 0.87(4) . ?
C325 F325 1.352(5) . ?
C325 C324 1.366(6) . ?
C315 F315 1.343(5) . ?
C123 F123 1.350(4) . ?
C123 C124 1.370(5) . ?
C412 H412 0.95(4) . ?
C124 H124 0.84(4) . ?
C115 F115 1.362(4) . ?
C224 C225 1.356(6) . ?
C224 C223 1.370(6) . ?
C224 H224 0.93(4) . ?
C414 C415 1.365(5) . ?
C414 H414 0.95(4) . ?
C225 F225 1.362(4) . ?
C415 F415 1.357(4) . ?
C324 C323 1.366(6) . ?
C324 H324 0.88(4) . ?
C223 F223 1.351(4) . ?
C223 C222 1.375(5) . ?
C222 H222 0.96(4) . ?
C425 F425 1.364(4) . ?
C323 F323 1.360(4) . ?
C98 C99 1.582(14) . ?
C98 C97 1.766(14) . ?
C99 C97 0.941(14) . ?
C99 C96 1.13(2) . ?
C99 C96 1.94(2) 2_765 ?
C99 C97 2.02(2) 2_765 ?
C97 C96 1.069(15) 2_765 ?
C97 C96 1.293(15) . ?
C97 C97 1.66(2) 2_765 ?
C97 C99 2.02(2) 2_765 ?
C96 C97 1.069(15) 2_765 ?
C96 C96 1.69(3) 2_765 ?
C96 C99 1.94(2) 2_765 ?
